data_1560602
loop_
_publ_author_name
'Zheng, Haifeng'
'Wang, Rui'
'Wang, Kan'
'Wherritt, Daniel'
'Arman, Hadi'
'Doyle, Michael P.'

_publ_section_title
;
 Formal [4 + 4]-, [4 + 3]-, and [4 + 2]-cycloaddition reactions of
 donor--acceptor cyclobutenes, cyclopropenes and siloxyalkynes induced by
 Br\/onsted acid catalysis
;
_journal_issue 13
_journal_name_full 'Chemical Science'
_journal_page_first 4819
_journal_page_last 4824
_journal_paper_doi 10.1039/D1SC00158B
_journal_volume 12
_journal_year 2021
_chemical_absolute_configuration ad
_chemical_formula_moiety 'C29 H23 F O5'
_chemical_formula_sum 'C29 H23 F O5'
_chemical_formula_weight 470.47
_space_group_crystal_system monoclinic
_space_group_IT_number 4
_space_group_name_Hall 'P 2yb'
_space_group_name_H-M_alt 'P 1 21 1'
_atom_sites_solution_hydrogens geom
_atom_sites_solution_primary dual
_audit_creation_date 2020-06-15
_audit_creation_method
;
Olex2 1.3-ac4
(compiled 2019.10.09 svn.r3662 for Rigaku Oxford Diffraction, GUI svn.r5959)
;
_audit_update_record
;
2020-06-16 deposited with the CCDC.	2021-02-23 downloaded from the CCDC.
;
_cell_angle_alpha 90
_cell_angle_beta 102.001(3)
_cell_angle_gamma 90
_cell_formula_units_Z 2
_cell_length_a 9.9631(3)
_cell_length_b 9.1494(2)
_cell_length_c 13.3605(4)
_cell_measurement_reflns_used 6038
_cell_measurement_temperature 99.99(10)
_cell_measurement_theta_max 75.3640
_cell_measurement_theta_min 4.5230
_cell_volume 1191.28(6)
_computing_cell_refinement 'CrysAlisPro 1.171.40.63a (Rigaku OD, 2019)'
_computing_data_collection 'CrysAlisPro 1.171.40.63a (Rigaku OD, 2019)'
_computing_data_reduction 'CrysAlisPro 1.171.40.63a (Rigaku OD, 2019)'
_computing_molecular_graphics 'Olex2 1.3-ac4 (Dolomanov et al., 2009)'
_computing_publication_material 'Olex2 1.3-ac4 (Dolomanov et al., 2009)'
_computing_structure_refinement 'ShelXL 2018/3 (Sheldrick, 2015)'
_computing_structure_solution 'SHELXT 2018/2 (Sheldrick, 2018)'
_diffrn_ambient_environment N~2~
_diffrn_ambient_temperature 99.99(10)
_diffrn_detector 'Hybrid Pixel Array Detector'
_diffrn_detector_area_resol_mean 10.0000
_diffrn_detector_type HyPix
_diffrn_measured_fraction_theta_full 0.999
_diffrn_measured_fraction_theta_max 0.978
_diffrn_measurement_details
;
List of Runs (angles in degrees, time in seconds):

  # Type    Start    End  Width  t~exp~   \w     \q     \k     \f   Frames
#--------------------------------------------------------------------------
  1  \w    -81.00  -1.00   0.50    0.38    --  -46.62 109.00 122.00  160
  2  \w    -51.00 -16.00   0.50    1.52    --  -88.50  45.00  60.00   70
  3  \w    -51.00 -16.00   0.50    1.52    --  -88.50  45.00  90.00   70
  4  \w    -82.00 -15.00   0.50    1.52    --  -88.50 109.00 122.00  134
  5  \w    -51.00 -16.00   0.50    1.52    --  -88.50  45.00 -30.00   70
  6  \w    -51.00 -16.00   0.50    1.52    --  -88.50  45.00 -60.00   70
  7  \w   -119.00 -83.00   0.50    0.38    --  -46.62 -57.00-150.00   72
  8  \w   -120.00 -48.00   0.50    0.38    --  -46.62 -37.00-120.00  144
  9  \w   -119.00 -87.00   0.50    0.38    --  -46.62-125.00-120.00   64
 10  \w   -119.00 -83.00   0.50    0.38    --  -46.62 -57.00   0.00   72
 11  \w   -120.00 -32.00   0.50    0.38    --  -46.62 -37.00   0.00  176
 12  \w     22.00  87.00   0.50    0.38    --   46.62-109.00  26.00  130
 13  \w     34.00 108.00   0.50    1.52    --  106.69-109.00  26.00  148
 14  \w     34.00 111.00   0.50    1.52    --  106.69-125.00   0.00  154
 15  \w     34.00 101.00   0.50    1.52    --  106.69 -77.00   0.00  134
 16  \w     34.00  71.00   0.50    1.52    --  106.69 -61.00 120.00   74
 17  \w     34.00 101.00   0.50    1.52    --  106.69 -77.00  60.00  134
 18  \w     34.00  71.00   0.50    1.52    --  106.69 -61.00   0.00   74
 19  \w     83.00 120.00   0.50    0.38    --   46.62  57.00-150.00   74
 20  \w     83.00 120.00   0.50    0.38    --   46.62  57.00-180.00   74
 21  \w     83.00 120.00   0.50    0.38    --   46.62  57.00 -90.00   74
 22  \w     95.00 178.00   0.50    1.52    --  106.69 125.00-150.00  166
 23  \w    104.00 178.00   0.50    1.52    --  106.69 109.00 122.00  148
 24  \w     34.00 101.00   0.50    1.52    --  106.69 -77.00-180.00  134
 25  \w     34.00  71.00   0.50    1.52    --  106.69 -61.00-180.00   74
 26  \w   -119.00 -87.00   0.50    0.38    --  -46.62-125.00  60.00   64
 27  \w   -120.00 -32.00   0.50    0.38    --  -46.62 -37.00  90.00  176
 28  \w   -160.00 -82.00   0.50    1.52    --  -88.50-109.00  26.00  156
 29  \w   -160.00-100.00   0.50    1.52    --  -88.50 -94.00  60.00  120
 30  \w   -160.00-101.00   0.50    1.52    --  -88.50 -77.00  90.00  118
 31  \w   -160.00-101.00   0.50    1.52    --  -88.50 -77.00  60.00  118
;
_diffrn_measurement_device 'four-circle diffractometer'
_diffrn_measurement_device_type 'XtaLAB Synergy, Dualflex, HyPix'
_diffrn_measurement_method '\w scans'
_diffrn_orient_matrix_type 'CrysAlisPro convention (1999,Acta A55,543-557)'
_diffrn_orient_matrix_UB_11 0.1513375000
_diffrn_orient_matrix_UB_12 -0.0430721000
_diffrn_orient_matrix_UB_13 0.0388238000
_diffrn_orient_matrix_UB_21 -0.0343531000
_diffrn_orient_matrix_UB_22 -0.1585794000
_diffrn_orient_matrix_UB_23 -0.0352750000
_diffrn_orient_matrix_UB_31 0.0303977000
_diffrn_orient_matrix_UB_32 0.0366671000
_diffrn_orient_matrix_UB_33 -0.1055404000
_diffrn_radiation_monochromator mirror
_diffrn_radiation_probe x-ray
_diffrn_radiation_type 'Cu K\a'
_diffrn_radiation_wavelength 1.54184
_diffrn_reflns_av_R_equivalents 0.0406
_diffrn_reflns_av_unetI/netI 0.0357
_diffrn_reflns_Laue_measured_fraction_full 0.999
_diffrn_reflns_Laue_measured_fraction_max 0.978
_diffrn_reflns_limit_h_max 12
_diffrn_reflns_limit_h_min -11
_diffrn_reflns_limit_k_max 10
_diffrn_reflns_limit_k_min -11
_diffrn_reflns_limit_l_max 11
_diffrn_reflns_limit_l_min -16
_diffrn_reflns_number 14112
_diffrn_reflns_point_group_measured_fraction_full 0.924
_diffrn_reflns_point_group_measured_fraction_max 0.892
_diffrn_reflns_theta_full 67.684
_diffrn_reflns_theta_max 72.406
_diffrn_reflns_theta_min 3.382
_diffrn_source 'micro-focus sealed X-ray tube'
_diffrn_source_type 'PhotonJet (Cu) X-ray Source'
_exptl_absorpt_coefficient_mu 0.779
_exptl_absorpt_correction_T_max 1.000
_exptl_absorpt_correction_T_min 0.769
_exptl_absorpt_correction_type multi-scan
_exptl_absorpt_process_details
;
CrysAlisPro 1.171.40.63a (Rigaku Oxford Diffraction, 2019)
Numerical absorption correction based on gaussian integration over
			a multifaceted crystal model
Empirical absorption correction using spherical harmonics,
 implemented in SCALE3 ABSPACK scaling algorithm.
;
_exptl_crystal_colour 'clear colourless'
_exptl_crystal_colour_lustre clear
_exptl_crystal_colour_primary colourless
_exptl_crystal_density_diffrn 1.312
_exptl_crystal_description plate
_exptl_crystal_F_000 492
_exptl_crystal_size_max 0.141
_exptl_crystal_size_mid 0.107
_exptl_crystal_size_min 0.021
_refine_diff_density_max 0.364
_refine_diff_density_min -0.240
_refine_diff_density_rms 0.058
_refine_ls_abs_structure_details
;
 Refined as an inversion twin.
;
_refine_ls_abs_structure_Flack 0.3(3)
_refine_ls_extinction_method none
_refine_ls_goodness_of_fit_ref 1.022
_refine_ls_hydrogen_treatment constr
_refine_ls_matrix_type full
_refine_ls_number_parameters 320
_refine_ls_number_reflns 4208
_refine_ls_number_restraints 1
_refine_ls_restrained_S_all 1.022
_refine_ls_R_factor_all 0.0508
_refine_ls_R_factor_gt 0.0475
_refine_ls_shift/su_max 0.000
_refine_ls_shift/su_mean 0.000
_refine_ls_structure_factor_coef Fsqd
_refine_ls_weighting_details 'w=1/[\s^2^(Fo^2^)+(0.0500P)^2^+0.9000P] where P=(Fo^2^+2Fc^2^)/3'
_refine_ls_weighting_scheme calc
_refine_ls_wR_factor_gt 0.1143
_refine_ls_wR_factor_ref 0.1168
_reflns_Friedel_coverage 0.708
_reflns_Friedel_fraction_full 0.838
_reflns_Friedel_fraction_max 0.792
_reflns_number_gt 3887
_reflns_number_total 4208
_reflns_threshold_expression 'I > 2\s(I)'
_cod_data_source_file d1sc00158b2.cif
_cod_data_source_block hpd119b
_cod_depositor_comments 'Adding full bibliography for 1560602--1560604.cif.'
_cod_database_code 1560602
_shelx_shelxl_version_number 2018/3
_chemical_oxdiff_formula 'C H O F'
_chemical_oxdiff_usercomment HF-0610
_shelx_space_group_comment
;
The symmetry employed for this shelxl refinement is uniquely defined
by the following loop, which should always be used as a source of
symmetry information in preference to the above space-group names.
They are only intended as comments.
;
_reflns_odcompleteness_completeness 100.00
_reflns_odcompleteness_iscentric 1
_reflns_odcompleteness_theta 66.97
_olex2_refinement_description
;
1. Twinned data refinement
 Scales: 0.7(3)
 0.3(3)
2. Fixed Uiso
 At 1.2 times of:
  All C(H) groups, All C(H,H) groups
 At 1.5 times of:
  All C(H,H,H) groups, All O(H) groups
3.a Ternary CH refined with riding coordinates:
 C3(H3)
3.b Secondary CH2 refined with riding coordinates:
 C2(H2A,H2B)
3.c Aromatic/amide H refined with riding coordinates:
 C10(H10), C28(H28), C5(H5), C27(H27), C15(H15), C19(H19), C8(H8), C25(H25),
 C7(H7), C24(H24), C17(H17), C16(H16), C18(H18)
3.d Idealised Me refined as rotating group:
 C21(H21A,H21B,H21C), C29(H29A,H29B,H29C)
3.e Idealised tetrahedral OH refined as rotating group:
 O1(H1)
;
_olex2_exptl_crystal_mounting_method 'nylon loop'
_olex2_submission_special_instructions 'No special instructions were received'
_oxdiff_exptl_absorpt_empirical_details
;
Empirical correction (ABSPACK) includes:
- Absorption correction using spherical harmonics
- Frame scaling
;
_oxdiff_exptl_absorpt_empirical_full_max 1.654
_oxdiff_exptl_absorpt_empirical_full_min 0.732

loop_
_space_group_symop_operation_xyz
'x, y, z'
'-x, y+1/2, -z'

loop_
_atom_site_label
_atom_site_type_symbol
_atom_site_fract_x
_atom_site_fract_y
_atom_site_fract_z
_atom_site_U_iso_or_equiv
_atom_site_adp_type
_atom_site_occupancy
_atom_site_site_symmetry_order
_atom_site_calc_flag
_atom_site_refinement_flags_posn
_atom_site_refinement_flags_adp
_atom_site_refinement_flags_occupancy
_atom_site_disorder_assembly
_atom_site_disorder_group
F1 F 0.3438(2) 0.0513(2) 0.45385(16) 0.0364(5) Uani 1 1 d . . . . .
O1 O 0.4387(3) 0.3133(3) 0.94540(17) 0.0300(6) Uani 1 1 d . . . . .
H1 H 0.517339 0.281758 0.960852 0.045 Uiso 1 1 calc R U . . .
O5 O 0.6546(3) 0.2076(3) 0.92387(17) 0.0337(6) Uani 1 1 d . . . . .
O3 O 0.3045(3) 0.8279(3) 0.84249(19) 0.0344(6) Uani 1 1 d . . . . .
O4 O 0.4692(3) 0.8573(3) 0.7523(2) 0.0353(6) Uani 1 1 d . . . . .
O2 O 0.0765(3) 0.5978(4) 0.6645(2) 0.0436(7) Uani 1 1 d . . . . .
C22 C 0.6204(4) 0.2285(4) 0.8248(3) 0.0282(8) Uani 1 1 d . . . . .
C14 C 0.0068(4) 0.6239(4) 0.8211(3) 0.0266(7) Uani 1 1 d . . . . .
C20 C 0.3860(4) 0.7808(4) 0.7808(3) 0.0282(8) Uani 1 1 d . . . . .
C3 C 0.2569(4) 0.5486(4) 0.8074(3) 0.0255(7) Uani 1 1 d . . . . .
H3 H 0.276046 0.581299 0.878834 0.031 Uiso 1 1 calc R U . . .
C10 C 0.4202(4) 0.1687(4) 0.6113(3) 0.0261(7) Uani 1 1 d . . . . .
H10 H 0.446629 0.078867 0.641558 0.031 Uiso 1 1 calc R U . . .
C1 C 0.4026(4) 0.3247(4) 0.8468(2) 0.0261(7) Uani 1 1 d . . . . .
C9 C 0.3640(4) 0.1784(4) 0.5084(3) 0.0287(7) Uani 1 1 d . . . . .
C12 C 0.4911(4) 0.2870(4) 0.7816(3) 0.0263(7) Uani 1 1 d . . . . .
C28 C 0.7508(4) 0.2667(4) 0.6849(3) 0.0293(8) Uani 1 1 d . . . . .
H28 H 0.695865 0.347187 0.662101 0.035 Uiso 1 1 calc R U . . .
C11 C 0.4368(3) 0.2978(4) 0.6696(2) 0.0242(7) Uani 1 1 d . . . . .
C4 C 0.3563(4) 0.6239(4) 0.7524(3) 0.0261(7) Uani 1 1 d . . . . .
C13 C 0.1099(4) 0.5931(4) 0.7574(3) 0.0280(7) Uani 1 1 d . . . . .
C6 C 0.3958(3) 0.4322(4) 0.6213(3) 0.0258(7) Uani 1 1 d . . . . .
C5 C 0.4093(4) 0.5749(4) 0.6748(3) 0.0267(7) Uani 1 1 d . . . . .
H5 H 0.464257 0.642172 0.649926 0.032 Uiso 1 1 calc R U . . .
C23 C 0.7258(4) 0.1851(4) 0.7678(3) 0.0281(7) Uani 1 1 d . . . . .
C27 C 0.8551(4) 0.2298(5) 0.6369(3) 0.0345(8) Uani 1 1 d . . . . .
H27 H 0.872563 0.288696 0.584355 0.041 Uiso 1 1 calc R U . . .
C15 C -0.1306(4) 0.6146(4) 0.7749(3) 0.0335(8) Uani 1 1 d . . . . .
H15 H -0.155466 0.583784 0.707286 0.040 Uiso 1 1 calc R U . . .
C19 C 0.0439(4) 0.6674(5) 0.9235(3) 0.0367(9) Uani 1 1 d . . . . .
H19 H 0.135888 0.671582 0.956099 0.044 Uiso 1 1 calc R U . . .
C2 C 0.2601(4) 0.3797(4) 0.8059(3) 0.0264(7) Uani 1 1 d . . . . .
H2A H 0.198635 0.341501 0.847074 0.032 Uiso 1 1 calc R U . . .
H2B H 0.228623 0.345204 0.736264 0.032 Uiso 1 1 calc R U . . .
C8 C 0.3268(4) 0.3081(4) 0.4584(3) 0.0312(8) Uani 1 1 d . . . . .
H8 H 0.290979 0.310505 0.388346 0.037 Uiso 1 1 calc R U . . .
C25 C 0.9109(4) 0.0238(4) 0.7483(3) 0.0368(9) Uani 1 1 d . . . . .
H25 H 0.964183 -0.058386 0.769573 0.044 Uiso 1 1 calc R U . . .
C26 C 0.9356(4) 0.1054(4) 0.6654(3) 0.0348(9) Uani 1 1 d . . . . .
C7 C 0.3443(4) 0.4342(4) 0.5158(3) 0.0308(8) Uani 1 1 d . . . . .
H7 H 0.321207 0.523318 0.483306 0.037 Uiso 1 1 calc R U . . .
C24 C 0.8091(4) 0.0629(4) 0.7992(3) 0.0326(8) Uani 1 1 d . . . . .
H24 H 0.795523 0.007745 0.854777 0.039 Uiso 1 1 calc R U . . .
C17 C -0.1946(4) 0.6957(5) 0.9284(3) 0.0404(10) Uani 1 1 d . . . . .
H17 H -0.261956 0.720433 0.964241 0.049 Uiso 1 1 calc R U . . .
C16 C -0.2315(4) 0.6504(5) 0.8275(3) 0.0416(10) Uani 1 1 d . . . . .
H16 H -0.323559 0.644128 0.795359 0.050 Uiso 1 1 calc R U . . .
C18 C -0.0572(4) 0.7040(6) 0.9757(3) 0.0432(10) Uani 1 1 d . . . . .
H18 H -0.032786 0.734655 1.043465 0.052 Uiso 1 1 calc R U . . .
C21 C 0.3212(5) 0.9794(4) 0.8732(3) 0.0399(9) Uani 1 1 d . . . . .
H21A H 0.293786 1.040858 0.814230 0.060 Uiso 1 1 calc R U . . .
H21B H 0.415709 0.997696 0.903740 0.060 Uiso 1 1 calc R U . . .
H21C H 0.265234 1.000136 0.921858 0.060 Uiso 1 1 calc R U . . .
C29 C 1.0431(4) 0.0596(6) 0.6081(4) 0.0481(11) Uani 1 1 d . . . . .
H29A H 1.000196 0.036338 0.538754 0.072 Uiso 1 1 calc R U . . .
H29B H 1.090524 -0.024889 0.640331 0.072 Uiso 1 1 calc R U . . .
H29C H 1.107249 0.137955 0.608530 0.072 Uiso 1 1 calc R U . . .

loop_
_atom_site_aniso_label
_atom_site_aniso_U_11
_atom_site_aniso_U_22
_atom_site_aniso_U_33
_atom_site_aniso_U_23
_atom_site_aniso_U_13
_atom_site_aniso_U_12
F1 0.0497(13) 0.0247(11) 0.0325(11) -0.0089(9) 0.0029(9) 0.0035(10)
O1 0.0393(14) 0.0252(13) 0.0252(12) 0.0027(10) 0.0062(10) 0.0024(11)
O5 0.0422(14) 0.0356(16) 0.0213(12) 0.0036(11) 0.0017(10) 0.0060(12)
O3 0.0501(16) 0.0152(13) 0.0409(14) -0.0040(11) 0.0166(12) -0.0002(11)
O4 0.0474(15) 0.0205(13) 0.0402(15) 0.0011(11) 0.0141(12) -0.0035(12)
O2 0.0409(15) 0.062(2) 0.0259(13) -0.0007(13) 0.0024(11) 0.0096(14)
C22 0.0357(19) 0.0237(18) 0.0238(17) 0.0001(13) 0.0029(14) 0.0009(15)
C14 0.0323(18) 0.0181(17) 0.0299(17) 0.0037(13) 0.0074(14) 0.0022(14)
C20 0.0351(18) 0.0207(18) 0.0285(17) 0.0035(14) 0.0059(14) 0.0019(15)
C3 0.0333(17) 0.0180(17) 0.0258(16) -0.0028(14) 0.0073(13) -0.0004(14)
C10 0.0302(17) 0.0208(17) 0.0275(17) -0.0004(14) 0.0066(13) 0.0015(14)
C1 0.0372(19) 0.0136(17) 0.0267(17) 0.0006(13) 0.0049(14) -0.0042(15)
C9 0.0305(17) 0.0231(18) 0.0330(18) -0.0082(15) 0.0073(14) 0.0017(15)
C12 0.0341(18) 0.0175(17) 0.0267(17) 0.0016(13) 0.0050(14) -0.0001(15)
C28 0.0348(19) 0.0212(18) 0.0309(18) 0.0024(14) 0.0045(14) -0.0002(15)
C11 0.0267(16) 0.0191(17) 0.0271(17) 0.0009(14) 0.0061(13) -0.0002(14)
C4 0.0332(18) 0.0176(17) 0.0270(17) 0.0013(13) 0.0051(14) 0.0021(14)
C13 0.0363(19) 0.0174(18) 0.0298(18) 0.0000(14) 0.0059(14) 0.0019(15)
C6 0.0305(17) 0.0181(18) 0.0291(18) 0.0015(14) 0.0068(14) 0.0008(15)
C5 0.0313(17) 0.0183(17) 0.0299(17) 0.0041(14) 0.0051(14) 0.0009(14)
C23 0.0333(18) 0.0194(18) 0.0297(17) -0.0001(14) 0.0024(14) 0.0012(15)
C27 0.037(2) 0.034(2) 0.0323(19) 0.0007(16) 0.0060(15) -0.0038(17)
C15 0.036(2) 0.027(2) 0.036(2) -0.0006(15) 0.0036(16) 0.0004(16)
C19 0.035(2) 0.040(2) 0.0339(19) 0.0005(17) 0.0038(15) 0.0060(18)
C2 0.0324(18) 0.0189(17) 0.0292(17) 0.0000(13) 0.0092(14) -0.0024(14)
C8 0.0401(19) 0.0268(19) 0.0250(17) 0.0019(15) 0.0026(14) 0.0038(17)
C25 0.038(2) 0.026(2) 0.043(2) -0.0029(16) 0.0011(17) 0.0079(16)
C26 0.0320(19) 0.035(2) 0.036(2) -0.0085(17) 0.0040(16) 0.0008(17)
C7 0.0360(19) 0.0273(19) 0.0283(18) 0.0045(15) 0.0052(14) 0.0055(16)
C24 0.0363(19) 0.0258(19) 0.0348(19) 0.0032(16) 0.0051(15) 0.0032(16)
C17 0.040(2) 0.045(3) 0.039(2) 0.007(2) 0.0164(16) 0.008(2)
C16 0.030(2) 0.046(3) 0.047(2) 0.007(2) 0.0044(17) 0.0019(18)
C18 0.044(2) 0.054(3) 0.032(2) 0.0020(19) 0.0107(16) 0.012(2)
C21 0.058(3) 0.0159(19) 0.048(2) -0.0064(17) 0.0168(19) 0.0000(17)
C29 0.039(2) 0.059(3) 0.047(2) -0.010(2) 0.0100(18) 0.007(2)

loop_
_atom_type_symbol
_atom_type_description
_atom_type_scat_dispersion_real
_atom_type_scat_dispersion_imag
_atom_type_scat_source
C C 0.0181 0.0091 'International Tables Vol C Tables 4.2.6.8 and 6.1.1.4'
H H 0.0000 0.0000 'International Tables Vol C Tables 4.2.6.8 and 6.1.1.4'
F F 0.0727 0.0534 'International Tables Vol C Tables 4.2.6.8 and 6.1.1.4'
O O 0.0492 0.0322 'International Tables Vol C Tables 4.2.6.8 and 6.1.1.4'

loop_
_exptl_crystal_face_index_h
_exptl_crystal_face_index_k
_exptl_crystal_face_index_l
_exptl_crystal_face_perp_dist
2 -1 -8 0.0820
0 -6 -1 0.0527
-2 1 8 0.0344
0 6 0 0.0504
6 0 2 0.0131
-3 -1 8 0.0450
-6 0 -2 0.0075

loop_
_geom_angle_atom_site_label_1
_geom_angle_atom_site_label_2
_geom_angle_atom_site_label_3
_geom_angle
_geom_angle_site_symmetry_1
_geom_angle_site_symmetry_3
_geom_angle_publ_flag
C1 O1 H1 109.5 . . ?
C20 O3 C21 115.7(3) . . ?
O5 C22 C12 119.6(3) . . ?
O5 C22 C23 114.8(3) . . ?
C12 C22 C23 125.6(3) . . ?
C15 C14 C13 118.0(3) . . ?
C15 C14 C19 119.3(3) . . ?
C19 C14 C13 122.6(3) . . ?
O3 C20 C4 110.5(3) . . ?
O4 C20 O3 123.4(3) . . ?
O4 C20 C4 126.0(3) . . ?
C4 C3 H3 108.6 . . ?
C4 C3 C13 109.2(3) . . ?
C4 C3 C2 115.5(3) . . ?
C13 C3 H3 108.6 . . ?
C13 C3 C2 106.3(3) . . ?
C2 C3 H3 108.6 . . ?
C9 C10 H10 120.8 . . ?
C9 C10 C11 118.5(3) . . ?
C11 C10 H10 120.8 . . ?
O1 C1 C12 122.2(3) . . ?
O1 C1 C2 116.1(3) . . ?
C12 C1 C2 121.7(3) . . ?
F1 C9 C10 117.6(3) . . ?
F1 C9 C8 118.8(3) . . ?
C8 C9 C10 123.7(3) . . ?
C22 C12 C1 118.7(3) . . ?
C22 C12 C11 123.4(3) . . ?
C1 C12 C11 117.7(3) . . ?
C23 C28 H28 119.5 . . ?
C27 C28 H28 119.5 . . ?
C27 C28 C23 121.0(3) . . ?
C10 C11 C12 118.6(3) . . ?
C10 C11 C6 119.3(3) . . ?
C6 C11 C12 122.0(3) . . ?
C20 C4 C3 115.2(3) . . ?
C5 C4 C20 115.5(3) . . ?
C5 C4 C3 128.9(3) . . ?
O2 C13 C14 120.0(3) . . ?
O2 C13 C3 119.2(3) . . ?
C14 C13 C3 120.7(3) . . ?
C11 C6 C5 124.0(3) . . ?
C7 C6 C11 119.0(3) . . ?
C7 C6 C5 116.9(3) . . ?
C4 C5 C6 131.3(3) . . ?
C4 C5 H5 114.3 . . ?
C6 C5 H5 114.3 . . ?
C28 C23 C22 121.8(3) . . ?
C28 C23 C24 118.1(3) . . ?
C24 C23 C22 120.0(3) . . ?
C28 C27 H27 119.3 . . ?
C28 C27 C26 121.4(4) . . ?
C26 C27 H27 119.3 . . ?
C14 C15 H15 119.4 . . ?
C16 C15 C14 121.2(4) . . ?
C16 C15 H15 119.4 . . ?
C14 C19 H19 120.3 . . ?
C18 C19 C14 119.4(4) . . ?
C18 C19 H19 120.3 . . ?
C3 C2 H2A 109.5 . . ?
C3 C2 H2B 109.5 . . ?
C1 C2 C3 110.6(3) . . ?
C1 C2 H2A 109.5 . . ?
C1 C2 H2B 109.5 . . ?
H2A C2 H2B 108.1 . . ?
C9 C8 H8 121.2 . . ?
C9 C8 C7 117.6(3) . . ?
C7 C8 H8 121.2 . . ?
C26 C25 H25 119.3 . . ?
C24 C25 H25 119.3 . . ?
C24 C25 C26 121.3(4) . . ?
C27 C26 C29 121.2(4) . . ?
C25 C26 C27 117.7(3) . . ?
C25 C26 C29 121.1(4) . . ?
C6 C7 H7 119.0 . . ?
C8 C7 C6 121.9(3) . . ?
C8 C7 H7 119.0 . . ?
C23 C24 H24 119.7 . . ?
C25 C24 C23 120.5(4) . . ?
C25 C24 H24 119.7 . . ?
C16 C17 H17 120.1 . . ?
C16 C17 C18 119.9(4) . . ?
C18 C17 H17 120.1 . . ?
C15 C16 C17 119.5(4) . . ?
C15 C16 H16 120.3 . . ?
C17 C16 H16 120.3 . . ?
C19 C18 C17 120.7(4) . . ?
C19 C18 H18 119.6 . . ?
C17 C18 H18 119.6 . . ?
O3 C21 H21A 109.5 . . ?
O3 C21 H21B 109.5 . . ?
O3 C21 H21C 109.5 . . ?
H21A C21 H21B 109.5 . . ?
H21A C21 H21C 109.5 . . ?
H21B C21 H21C 109.5 . . ?
C26 C29 H29A 109.5 . . ?
C26 C29 H29B 109.5 . . ?
C26 C29 H29C 109.5 . . ?
H29A C29 H29B 109.5 . . ?
H29A C29 H29C 109.5 . . ?
H29B C29 H29C 109.5 . . ?

loop_
_geom_bond_atom_site_label_1
_geom_bond_atom_site_label_2
_geom_bond_distance
_geom_bond_site_symmetry_2
_geom_bond_publ_flag
F1 C9 1.365(4) . ?
O1 H1 0.8200 . ?
O1 C1 1.296(4) . ?
O5 C22 1.311(4) . ?
O3 C20 1.342(4) . ?
O3 C21 1.445(5) . ?
O4 C20 1.205(4) . ?
O2 C13 1.218(4) . ?
C22 C12 1.404(5) . ?
C22 C23 1.474(5) . ?
C14 C13 1.490(5) . ?
C14 C15 1.382(5) . ?
C14 C19 1.399(5) . ?
C20 C4 1.499(5) . ?
C3 H3 0.9800 . ?
C3 C4 1.517(5) . ?
C3 C13 1.533(5) . ?
C3 C2 1.546(5) . ?
C10 H10 0.9300 . ?
C10 C9 1.375(5) . ?
C10 C11 1.406(5) . ?
C1 C12 1.406(5) . ?
C1 C2 1.497(5) . ?
C9 C8 1.374(5) . ?
C12 C11 1.484(5) . ?
C28 H28 0.9300 . ?
C28 C23 1.400(5) . ?
C28 C27 1.372(5) . ?
C11 C6 1.409(5) . ?
C4 C5 1.334(5) . ?
C6 C5 1.482(5) . ?
C6 C7 1.397(5) . ?
C5 H5 0.9300 . ?
C23 C24 1.404(5) . ?
C27 H27 0.9300 . ?
C27 C26 1.399(6) . ?
C15 H15 0.9300 . ?
C15 C16 1.380(6) . ?
C19 H19 0.9300 . ?
C19 C18 1.381(5) . ?
C2 H2A 0.9700 . ?
C2 H2B 0.9700 . ?
C8 H8 0.9300 . ?
C8 C7 1.376(5) . ?
C25 H25 0.9300 . ?
C25 C26 1.399(6) . ?
C25 C24 1.381(6) . ?
C26 C29 1.500(5) . ?
C7 H7 0.9300 . ?
C24 H24 0.9300 . ?
C17 H17 0.9300 . ?
C17 C16 1.385(6) . ?
C17 C18 1.386(6) . ?
C16 H16 0.9300 . ?
C18 H18 0.9300 . ?
C21 H21A 0.9600 . ?
C21 H21B 0.9600 . ?
C21 H21C 0.9600 . ?
C29 H29A 0.9600 . ?
C29 H29B 0.9600 . ?
C29 H29C 0.9600 . ?

loop_
_geom_torsion_atom_site_label_1
_geom_torsion_atom_site_label_2
_geom_torsion_atom_site_label_3
_geom_torsion_atom_site_label_4
_geom_torsion
_geom_torsion_site_symmetry_1
_geom_torsion_site_symmetry_2
_geom_torsion_site_symmetry_3
_geom_torsion_site_symmetry_4
_geom_torsion_publ_flag
F1 C9 C8 C7 178.1(3) . . . . ?
O1 C1 C12 C22 3.1(5) . . . . ?
O1 C1 C12 C11 177.2(3) . . . . ?
O1 C1 C2 C3 84.2(4) . . . . ?
O5 C22 C12 C1 1.4(5) . . . . ?
O5 C22 C12 C11 -172.4(3) . . . . ?
O5 C22 C23 C28 -141.5(4) . . . . ?
O5 C22 C23 C24 35.4(5) . . . . ?
O3 C20 C4 C3 -7.0(4) . . . . ?
O3 C20 C4 C5 166.2(3) . . . . ?
O4 C20 C4 C3 174.0(3) . . . . ?
O4 C20 C4 C5 -12.8(5) . . . . ?
C22 C12 C11 C10 60.2(5) . . . . ?
C22 C12 C11 C6 -122.8(4) . . . . ?
C22 C23 C24 C25 -178.0(4) . . . . ?
C14 C15 C16 C17 -0.3(6) . . . . ?
C14 C19 C18 C17 1.1(7) . . . . ?
C20 C4 C5 C6 -175.8(3) . . . . ?
C3 C4 C5 C6 -3.7(6) . . . . ?
C10 C9 C8 C7 -1.5(6) . . . . ?
C10 C11 C6 C5 -179.5(3) . . . . ?
C10 C11 C6 C7 -2.4(5) . . . . ?
C1 C12 C11 C10 -113.6(4) . . . . ?
C1 C12 C11 C6 63.4(4) . . . . ?
C9 C10 C11 C12 177.1(3) . . . . ?
C9 C10 C11 C6 0.0(5) . . . . ?
C9 C8 C7 C6 -1.1(5) . . . . ?
C12 C22 C23 C28 39.0(6) . . . . ?
C12 C22 C23 C24 -144.1(4) . . . . ?
C12 C1 C2 C3 -96.3(4) . . . . ?
C12 C11 C6 C5 3.5(5) . . . . ?
C12 C11 C6 C7 -179.4(3) . . . . ?
C28 C23 C24 C25 -1.0(5) . . . . ?
C28 C27 C26 C25 -3.3(6) . . . . ?
C28 C27 C26 C29 175.7(4) . . . . ?
C11 C10 C9 F1 -177.5(3) . . . . ?
C11 C10 C9 C8 2.1(5) . . . . ?
C11 C6 C5 C4 -60.3(5) . . . . ?
C11 C6 C7 C8 3.0(5) . . . . ?
C4 C3 C13 O2 43.0(4) . . . . ?
C4 C3 C13 C14 -139.8(3) . . . . ?
C4 C3 C2 C1 54.9(4) . . . . ?
C13 C14 C15 C16 -176.0(4) . . . . ?
C13 C14 C19 C18 175.4(4) . . . . ?
C13 C3 C4 C20 78.9(4) . . . . ?
C13 C3 C4 C5 -93.1(4) . . . . ?
C13 C3 C2 C1 176.1(3) . . . . ?
C5 C6 C7 C8 -179.7(3) . . . . ?
C23 C22 C12 C1 -179.2(3) . . . . ?
C23 C22 C12 C11 7.1(6) . . . . ?
C23 C28 C27 C26 3.3(6) . . . . ?
C27 C28 C23 C22 175.9(3) . . . . ?
C27 C28 C23 C24 -1.1(5) . . . . ?
C15 C14 C13 O2 18.7(5) . . . . ?
C15 C14 C13 C3 -158.5(3) . . . . ?
C15 C14 C19 C18 -1.7(6) . . . . ?
C19 C14 C13 O2 -158.5(4) . . . . ?
C19 C14 C13 C3 24.3(5) . . . . ?
C19 C14 C15 C16 1.3(6) . . . . ?
C2 C3 C4 C20 -161.4(3) . . . . ?
C2 C3 C4 C5 26.5(5) . . . . ?
C2 C3 C13 O2 -82.2(4) . . . . ?
C2 C3 C13 C14 95.0(4) . . . . ?
C2 C1 C12 C22 -176.4(3) . . . . ?
C2 C1 C12 C11 -2.3(5) . . . . ?
C26 C25 C24 C23 1.0(6) . . . . ?
C7 C6 C5 C4 122.5(4) . . . . ?
C24 C25 C26 C27 1.1(6) . . . . ?
C24 C25 C26 C29 -177.8(4) . . . . ?
C16 C17 C18 C19 -0.1(7) . . . . ?
C18 C17 C16 C15 -0.3(7) . . . . ?
C21 O3 C20 O4 0.5(5) . . . . ?
C21 O3 C20 C4 -178.5(3) . . . . ?

loop_
_twin_individual_id
_twin_individual_mass_fraction_refined
1 0.7(3)
2 0.3(3)

loop_
_exptl_oxdiff_crystal_face_indexfrac_h
_exptl_oxdiff_crystal_face_indexfrac_k
_exptl_oxdiff_crystal_face_indexfrac_l
_exptl_oxdiff_crystal_face_x
_exptl_oxdiff_crystal_face_y
_exptl_oxdiff_crystal_face_z
2.4417 -1.2390 -8.3326 0.0994 0.4065 0.9082
0.0917 -5.9034 -0.9309 0.2320 0.9658 -0.1154
-2.4631 1.0512 8.3845 -0.0925 -0.3778 -0.9212
0.3045 5.9291 -0.3974 -0.2247 -0.9367 0.2686
5.9270 -0.1935 1.7243 0.9723 -0.2337 -0.0089
-3.0366 -1.2930 8.1111 -0.0890 0.0232 -0.9958
-5.9270 0.1935 -1.7243 -0.9723 0.2337 0.0089
